data_2236483
loop_
_publ_author_name
'Zhou, Qin-Qin'

_publ_section_title
;
 1-[(Pyridin-3-yl)(pyrrolidin-1-yl)methyl]naphthalen-2-ol
;
_journal_coeditor_code MW2063
_journal_issue 9
_journal_name_full 'Acta Crystallographica Section E'
_journal_page_first o2614
_journal_paper_doi 10.1107/S1600536812033363
_journal_volume 68
_journal_year 2012
_chemical_formula_iupac 'C20 H20 N2 O'
_chemical_formula_moiety 'C20 H20 N2 O'
_chemical_formula_sum 'C20 H20 N2 O'
_chemical_formula_weight 304.38
_chemical_name_systematic
;
1-[(Pyridin-3-yl)(pyrrolidin-1-yl)methyl]naphthalen-2-ol
;
_space_group_IT_number 9
_symmetry_cell_setting monoclinic
_symmetry_space_group_name_Hall 'C -2yc'
_symmetry_space_group_name_H-M 'C 1 c 1'
_atom_sites_solution_hydrogens geom
_atom_sites_solution_primary direct
_atom_sites_solution_secondary difmap
_audit_creation_method SHELXL-97
_cell_angle_alpha 90.00
_cell_angle_beta 91.60(3)
_cell_angle_gamma 90.00
_cell_formula_units_Z 4
_cell_length_a 9.966(2)
_cell_length_b 15.587(3)
_cell_length_c 10.477(2)
_cell_measurement_reflns_used 3664
_cell_measurement_temperature 293(2)
_cell_measurement_theta_max 27.480
_cell_measurement_theta_min 3.0701
_cell_volume 1626.9(5)
_computing_cell_refinement 'CrystalClear (Rigaku,2005)'
_computing_data_collection 'CrystalClear (Rigaku,2005)'
_computing_data_reduction 'CrystalClear (Rigaku,2005)'
_computing_molecular_graphics 'DIAMOND (Brandenburg & Putz, 2005)'
_computing_publication_material 'SHELXL97 (Sheldrick, 2008)'
_computing_structure_refinement 'SHELXL97 (Sheldrick, 2008)'
_computing_structure_solution 'SHELXS97 (Sheldrick, 2008)'
_diffrn_ambient_temperature 293(2)
_diffrn_measured_fraction_theta_full 0.998
_diffrn_measured_fraction_theta_max 0.998
_diffrn_measurement_device_type 'Rigaku SCXmini CCD'
_diffrn_measurement_method '\w scans'
_diffrn_radiation_monochromator graphite
_diffrn_radiation_source 'fine-focus sealed tube'
_diffrn_radiation_type MoK\a
_diffrn_radiation_wavelength 0.71073
_diffrn_reflns_av_R_equivalents 0.0666
_diffrn_reflns_av_sigmaI/netI 0.0542
_diffrn_reflns_limit_h_max 12
_diffrn_reflns_limit_h_min -12
_diffrn_reflns_limit_k_max 20
_diffrn_reflns_limit_k_min -20
_diffrn_reflns_limit_l_max 13
_diffrn_reflns_limit_l_min -13
_diffrn_reflns_number 8194
_diffrn_reflns_theta_full 27.48
_diffrn_reflns_theta_max 27.48
_diffrn_reflns_theta_min 3.07
_exptl_absorpt_coefficient_mu 0.077
_exptl_absorpt_correction_T_max 0.982
_exptl_absorpt_correction_T_min 0.967
_exptl_absorpt_correction_type multi-scan
_exptl_absorpt_process_details '(CrystalClear; Rigaku, 2005)'
_exptl_crystal_colour Colourless
_exptl_crystal_density_diffrn 1.243
_exptl_crystal_density_method 'not measured'
_exptl_crystal_description block
_exptl_crystal_F_000 648
_exptl_crystal_size_max 0.38
_exptl_crystal_size_mid 0.32
_exptl_crystal_size_min 0.27
_refine_diff_density_max 0.126
_refine_diff_density_min -0.134
_refine_ls_extinction_method none
_refine_ls_goodness_of_fit_ref 1.024
_refine_ls_hydrogen_treatment constr
_refine_ls_matrix_type full
_refine_ls_number_parameters 209
_refine_ls_number_reflns 1857
_refine_ls_number_restraints 2
_refine_ls_restrained_S_all 1.024
_refine_ls_R_factor_all 0.0738
_refine_ls_R_factor_gt 0.0498
_refine_ls_shift/su_max 0.000
_refine_ls_shift/su_mean 0.000
_refine_ls_structure_factor_coef Fsqd
_refine_ls_weighting_details 'calc w=1/[\s^2^(Fo^2^)+(0.0577P)^2^] where P=(Fo^2^+2Fc^2^)/3'
_refine_ls_weighting_scheme calc
_refine_ls_wR_factor_gt 0.1081
_refine_ls_wR_factor_ref 0.1217
_reflns_number_gt 1361
_reflns_number_total 1857
_reflns_threshold_expression I>2\s(I)
_cod_data_source_file mw2063.cif
_cod_data_source_block I
_cod_original_cell_volume 1626.9(6)
_cod_original_sg_symbol_H-M 'C c'
_cod_database_code 2236483
_cod_database_fobs_code 2236483

loop_
_symmetry_equiv_pos_as_xyz
'x, y, z'
'x, -y, z+1/2'
'x+1/2, y+1/2, z'
'x+1/2, -y+1/2, z+1/2'

loop_
_atom_site_type_symbol
_atom_site_label
_atom_site_fract_x
_atom_site_fract_y
_atom_site_fract_z
_atom_site_U_iso_or_equiv
_atom_site_adp_type
_atom_site_calc_flag
_atom_site_refinement_flags
_atom_site_occupancy
_atom_site_symmetry_multiplicity
C C1 -0.0405(4) 0.2124(2) 0.2764(4) 0.0609(9) Uani d . 1 1
H H1A -0.1100 0.1705 0.2925 0.073 Uiso calc R 1 1
H H1B -0.0724 0.2515 0.2102 0.073 Uiso calc R 1 1
C C2 -0.0017(5) 0.2605(3) 0.3966(4) 0.0862(13) Uani d . 1 1
H H2A -0.0749 0.2599 0.4557 0.103 Uiso calc R 1 1
H H2B 0.0199 0.3196 0.3770 0.103 Uiso calc R 1 1
C C3 0.1203(4) 0.2148(3) 0.4541(3) 0.0728(11) Uani d . 1 1
H H3A 0.1014 0.1924 0.5381 0.087 Uiso calc R 1 1
H H3B 0.1964 0.2534 0.4614 0.087 Uiso calc R 1 1
C C4 0.1484(4) 0.1422(2) 0.3617(3) 0.0560(8) Uani d . 1 1
H H4A 0.2443 0.1341 0.3534 0.067 Uiso calc R 1 1
H H4B 0.1091 0.0890 0.3907 0.067 Uiso calc R 1 1
C C5 0.0588(3) 0.09834(19) 0.1473(3) 0.0452(7) Uani d . 1 1
H H5 -0.0119 0.0622 0.1820 0.054 Uiso calc R 1 1
C C6 0.1826(3) 0.04266(18) 0.1305(3) 0.0447(7) Uani d . 1 1
C C7 0.1969(3) -0.0334(2) 0.1964(3) 0.0575(8) Uani d . 1 1
H H7 0.1296 -0.0480 0.2522 0.069 Uiso calc R 1 1
C C8 0.3946(4) -0.0638(2) 0.1086(4) 0.0711(10) Uani d . 1 1
H H8 0.4690 -0.0994 0.1020 0.085 Uiso calc R 1 1
C C9 0.3914(4) 0.0095(2) 0.0368(4) 0.0701(10) Uani d . 1 1
H H9 0.4606 0.0225 -0.0178 0.084 Uiso calc R 1 1
C C10 0.2826(3) 0.0636(2) 0.0475(4) 0.0587(9) Uani d . 1 1
H H10 0.2768 0.1137 -0.0007 0.070 Uiso calc R 1 1
C C11 0.0069(3) 0.13455(19) 0.0201(3) 0.0457(7) Uani d . 1 1
C C12 0.0554(3) 0.2112(2) -0.0248(3) 0.0521(8) Uani d . 1 1
C C13 0.0112(3) 0.2441(2) -0.1444(3) 0.0596(9) Uani d . 1 1
H H13 0.0478 0.2949 -0.1744 0.072 Uiso calc R 1 1
C C14 -0.0833(4) 0.2028(2) -0.2156(3) 0.0626(10) Uani d . 1 1
H H14 -0.1114 0.2256 -0.2939 0.075 Uiso calc R 1 1
C C15 -0.1403(3) 0.1251(2) -0.1726(3) 0.0528(8) Uani d . 1 1
C C16 -0.2440(4) 0.0822(3) -0.2422(3) 0.0635(10) Uani d . 1 1
H H16 -0.2781 0.1066 -0.3174 0.076 Uiso calc R 1 1
C C17 -0.2945(4) 0.0070(3) -0.2023(4) 0.0688(10) Uani d . 1 1
H H17 -0.3624 -0.0202 -0.2498 0.083 Uiso calc R 1 1
C C18 -0.2443(3) -0.0301(2) -0.0888(3) 0.0614(9) Uani d . 1 1
H H18 -0.2789 -0.0822 -0.0614 0.074 Uiso calc R 1 1
C C19 -0.1451(3) 0.0095(2) -0.0180(3) 0.0526(8) Uani d . 1 1
H H19 -0.1118 -0.0168 0.0560 0.063 Uiso calc R 1 1
C C20 -0.0921(3) 0.08934(19) -0.0545(3) 0.0465(7) Uani d . 1 1
N N1 0.0857(3) 0.16953(15) 0.2391(2) 0.0476(6) Uani d . 1 1
N N2 0.2995(3) -0.08781(18) 0.1867(3) 0.0720(9) Uani d . 1 1
O O1 0.1471(2) 0.25894(14) 0.0428(2) 0.0616(6) Uani d . 1 1
H H1 0.1554 0.2398 0.1155 0.092 Uiso calc R 1 1

loop_
_atom_site_aniso_label
_atom_site_aniso_U_11
_atom_site_aniso_U_22
_atom_site_aniso_U_33
_atom_site_aniso_U_12
_atom_site_aniso_U_13
_atom_site_aniso_U_23
C1 0.061(2) 0.0530(18) 0.070(2) 0.0123(16) 0.0124(17) 0.0068(17)
C2 0.105(4) 0.079(3) 0.076(3) 0.026(3) 0.019(3) -0.005(2)
C3 0.091(3) 0.072(2) 0.055(2) 0.002(2) 0.007(2) -0.0058(18)
C4 0.065(2) 0.0566(19) 0.0461(17) 0.0057(16) -0.0002(15) 0.0067(15)
C5 0.0402(15) 0.0456(18) 0.0496(16) -0.0014(13) -0.0030(13) 0.0079(13)
C6 0.0420(16) 0.0414(15) 0.0502(16) -0.0009(13) -0.0074(13) 0.0022(13)
C7 0.055(2) 0.0502(18) 0.067(2) 0.0037(15) -0.0013(16) 0.0044(16)
C8 0.057(2) 0.062(2) 0.094(3) 0.0183(18) -0.012(2) -0.006(2)
C9 0.051(2) 0.073(2) 0.087(3) 0.0090(17) 0.0106(19) -0.001(2)
C10 0.0516(19) 0.0483(18) 0.076(2) 0.0023(15) 0.0050(18) 0.0067(17)
C11 0.0413(16) 0.0467(18) 0.0490(17) 0.0039(13) -0.0009(14) 0.0079(13)
C12 0.0474(18) 0.0503(19) 0.059(2) 0.0009(14) 0.0017(16) 0.0061(15)
C13 0.065(2) 0.056(2) 0.058(2) 0.0037(17) 0.0039(18) 0.0202(16)
C14 0.068(2) 0.070(2) 0.0501(19) 0.0148(18) -0.0006(18) 0.0165(17)
C15 0.0473(17) 0.0655(19) 0.0453(17) 0.0141(16) -0.0021(14) 0.0004(15)
C16 0.061(2) 0.078(3) 0.0500(19) 0.0149(19) -0.0091(18) -0.0046(18)
C17 0.062(2) 0.080(3) 0.063(2) 0.001(2) -0.0129(18) -0.016(2)
C18 0.054(2) 0.068(2) 0.062(2) -0.0062(16) -0.0013(18) -0.0053(18)
C19 0.0503(18) 0.0544(18) 0.0529(18) 0.0018(14) -0.0016(15) 0.0019(15)
C20 0.0382(15) 0.0534(17) 0.0479(16) 0.0102(13) 0.0027(13) 0.0026(13)
N1 0.0490(14) 0.0443(13) 0.0497(14) 0.0044(11) 0.0034(12) 0.0036(11)
N2 0.067(2) 0.0563(19) 0.092(2) 0.0165(16) -0.0065(19) 0.0065(17)
O1 0.0666(15) 0.0538(13) 0.0643(14) -0.0110(12) -0.0020(13) 0.0119(11)

loop_
_atom_type_symbol
_atom_type_description
_atom_type_scat_dispersion_real
_atom_type_scat_dispersion_imag
_atom_type_scat_source
C C 0.0033 0.0016 'International Tables Vol C Tables 4.2.6.8 and 6.1.1.4'
H H 0.0000 0.0000 'International Tables Vol C Tables 4.2.6.8 and 6.1.1.4'
N N 0.0061 0.0033 'International Tables Vol C Tables 4.2.6.8 and 6.1.1.4'
O O 0.0106 0.0060 'International Tables Vol C Tables 4.2.6.8 and 6.1.1.4'

loop_
_geom_angle_atom_site_label_1
_geom_angle_atom_site_label_2
_geom_angle_atom_site_label_3
_geom_angle
N1 C1 C2 104.2(3)
N1 C1 H1A 110.9
C2 C1 H1A 110.9
N1 C1 H1B 110.9
C2 C1 H1B 110.9
H1A C1 H1B 108.9
C1 C2 C3 106.4(3)
C1 C2 H2A 110.5
C3 C2 H2A 110.5
C1 C2 H2B 110.5
C3 C2 H2B 110.5
H2A C2 H2B 108.6
C2 C3 C4 104.8(3)
C2 C3 H3A 110.8
C4 C3 H3A 110.8
C2 C3 H3B 110.8
C4 C3 H3B 110.8
H3A C3 H3B 108.9
N1 C4 C3 105.0(3)
N1 C4 H4A 110.7
C3 C4 H4A 110.7
N1 C4 H4B 110.7
C3 C4 H4B 110.7
H4A C4 H4B 108.8
N1 C5 C6 111.6(2)
N1 C5 C11 109.8(2)
C6 C5 C11 111.5(2)
N1 C5 H5 107.9
C6 C5 H5 107.9
C11 C5 H5 107.9
C7 C6 C10 116.9(3)
C7 C6 C5 120.4(3)
C10 C6 C5 122.6(3)
N2 C7 C6 125.3(3)
N2 C7 H7 117.3
C6 C7 H7 117.3
N2 C8 C9 124.8(3)
N2 C8 H8 117.6
C9 C8 H8 117.6
C8 C9 C10 118.1(4)
C8 C9 H9 120.9
C10 C9 H9 120.9
C6 C10 C9 119.3(3)
C6 C10 H10 120.4
C9 C10 H10 120.4
C12 C11 C20 119.0(3)
C12 C11 C5 120.4(3)
C20 C11 C5 120.6(2)
O1 C12 C11 122.2(3)
O1 C12 C13 116.8(3)
C11 C12 C13 121.0(3)
C14 C13 C12 120.8(3)
C14 C13 H13 119.6
C12 C13 H13 119.6
C13 C14 C15 120.8(3)
C13 C14 H14 119.6
C15 C14 H14 119.6
C16 C15 C14 122.3(3)
C16 C15 C20 119.0(3)
C14 C15 C20 118.8(3)
C17 C16 C15 121.7(3)
C17 C16 H16 119.1
C15 C16 H16 119.2
C16 C17 C18 119.6(3)
C16 C17 H17 120.2
C18 C17 H17 120.2
C19 C18 C17 120.6(4)
C19 C18 H18 119.7
C17 C18 H18 119.7
C18 C19 C20 121.5(3)
C18 C19 H19 119.2
C20 C19 H19 119.2
C19 C20 C11 123.1(3)
C19 C20 C15 117.4(3)
C11 C20 C15 119.5(3)
C4 N1 C1 104.0(2)
C4 N1 C5 114.3(2)
C1 N1 C5 111.5(3)
C8 N2 C7 115.5(3)
C12 O1 H1 109.5

loop_
_geom_bond_atom_site_label_1
_geom_bond_atom_site_label_2
_geom_bond_distance
C1 N1 1.486(4)
C1 C2 1.506(6)
C1 H1A 0.9700
C1 H1B 0.9700
C2 C3 1.520(6)
C2 H2A 0.9700
C2 H2B 0.9700
C3 C4 1.520(5)
C3 H3A 0.9700
C3 H3B 0.9700
C4 N1 1.476(4)
C4 H4A 0.9700
C4 H4B 0.9700
C5 N1 1.488(4)
C5 C6 1.523(4)
C5 C11 1.524(4)
C5 H5 0.9800
C6 C7 1.377(4)
C6 C10 1.380(4)
C7 N2 1.334(4)
C7 H7 0.9300
C8 N2 1.324(5)
C8 C9 1.368(6)
C8 H8 0.9300
C9 C10 1.381(5)
C9 H9 0.9300
C10 H10 0.9300
C11 C12 1.376(4)
C11 C20 1.427(4)
C12 O1 1.362(4)
C12 C13 1.413(4)
C13 C14 1.349(5)
C13 H13 0.9300
C14 C15 1.416(5)
C14 H14 0.9300
C15 C16 1.416(5)
C15 C20 1.428(4)
C16 C17 1.347(5)
C16 H16 0.9300
C17 C18 1.402(5)
C17 H17 0.9300
C18 C19 1.367(5)
C18 H18 0.9300
C19 C20 1.409(4)
C19 H19 0.9300
O1 H1 0.8200

loop_
_geom_hbond_atom_site_label_D
_geom_hbond_atom_site_label_H
_geom_hbond_atom_site_label_A
_geom_hbond_distance_DH
_geom_hbond_distance_HA
_geom_hbond_distance_DA
_geom_hbond_angle_DHA
O1 H1 N1 0.82 1.85 2.572(3) 147
